data_2211441
loop_
_publ_author_name
'Qian, Heng-Yu'
'Cui, Xiu-Ling'

_publ_section_title
;Chloro{1-[(1-hydroxymethyl-2-methylpropyl)iminomethyl]ferrocenyl-\k^2^<i>C</i>,<i>N</i>}(triphenylphosphine-\k<i>P</i>)palladium(II)
 dichloromethane solvate
;
_journal_coeditor_code HG2115
_journal_issue 12
_journal_name_full 'Acta Crystallographica Section E'
_journal_page_first m3435
_journal_page_last m3436
_journal_paper_doi 10.1107/S1600536806048471
_journal_volume 62
_journal_year 2006
_chemical_formula_iupac '[Fe Pd Cl (C18 H15 P) (C5 H5) (C11 H15 N O)], C H2 Cl2'
_chemical_formula_moiety 'C34 H35 Cl Fe N O P Pd, C H2 Cl2'
_chemical_formula_sum 'C35 H37 Cl3 Fe N O P Pd'
_chemical_formula_weight 787.23
_chemical_melting_point 571(2)
_chemical_name_systematic
;
Chloro{1-[(1-hydroxymethyl-2-methylpropyl)iminomethyl]ferrocenyl-
\k^2^C,N}(triphenylphosphine-\kP)palladium(II) dichloromethane solvate
;
_space_group_IT_number 4
_symmetry_cell_setting monoclinic
_symmetry_space_group_name_Hall 'P 2yb'
_symmetry_space_group_name_H-M 'P 1 21 1'
_atom_sites_solution_hydrogens geom
_atom_sites_solution_primary direct
_atom_sites_solution_secondary difmap
_cell_angle_alpha 90.00
_cell_angle_beta 90.130(13)
_cell_angle_gamma 90.00
_cell_formula_units_Z 4
_cell_length_a 10.229(3)
_cell_length_b 32.4690(18)
_cell_length_c 10.6860(16)
_cell_measurement_reflns_used 250
_cell_measurement_temperature 293(2)
_cell_measurement_theta_max 25.2
_cell_measurement_theta_min 2
_cell_volume 3549.1(12)
_computing_cell_refinement SMART
_computing_data_collection 'SMART (Bruker, 1998)'
_computing_data_reduction 'SAINT (Bruker, 1998)'
_computing_molecular_graphics SHELXTL
_computing_publication_material SHELXTL
_computing_structure_refinement SHELXTL
_computing_structure_solution 'SHELXTL (Bruker, 1998)'
_diffrn_ambient_temperature 293(2)
_diffrn_measured_fraction_theta_full 1.000
_diffrn_measured_fraction_theta_max 1.000
_diffrn_measurement_device_type 'Bruker SMART APEX CCD area-detector'
_diffrn_measurement_method '\f and \w'
_diffrn_radiation_monochromator graphite
_diffrn_radiation_source 'sealed tube'
_diffrn_radiation_type MoK\a
_diffrn_radiation_wavelength 0.71073
_diffrn_reflns_av_R_equivalents 0.0329
_diffrn_reflns_av_sigmaI/netI 0.0589
_diffrn_reflns_limit_h_max 12
_diffrn_reflns_limit_h_min -12
_diffrn_reflns_limit_k_max 40
_diffrn_reflns_limit_k_min -39
_diffrn_reflns_limit_l_max 13
_diffrn_reflns_limit_l_min -13
_diffrn_reflns_number 18654
_diffrn_reflns_theta_full 26.00
_diffrn_reflns_theta_max 26.00
_diffrn_reflns_theta_min 1.25
_diffrn_standards_decay_% 0
_diffrn_standards_number 0
_exptl_absorpt_coefficient_mu 1.214
_exptl_absorpt_correction_T_max 0.77
_exptl_absorpt_correction_T_min 0.70
_exptl_absorpt_correction_type multi-scan
_exptl_absorpt_process_details '(SADABS; Sheldrick, 1996)'
_exptl_crystal_colour orange
_exptl_crystal_density_diffrn 1.473
_exptl_crystal_density_method 'not measured'
_exptl_crystal_description block
_exptl_crystal_F_000 1600
_exptl_crystal_size_max 0.32
_exptl_crystal_size_mid 0.25
_exptl_crystal_size_min 0.22
_refine_diff_density_max 0.440
_refine_diff_density_min -0.959
_refine_ls_abs_structure_details 'Flack (1983)'
_refine_ls_abs_structure_Flack 0.05(3)
_refine_ls_extinction_method none
_refine_ls_goodness_of_fit_ref 1.067
_refine_ls_hydrogen_treatment mixed
_refine_ls_matrix_type full
_refine_ls_number_parameters 773
_refine_ls_number_reflns 12232
_refine_ls_number_restraints 1
_refine_ls_restrained_S_all 1.067
_refine_ls_R_factor_all 0.0710
_refine_ls_R_factor_gt 0.0617
_refine_ls_shift/su_max 0.000
_refine_ls_shift/su_mean 0.000
_refine_ls_structure_factor_coef Fsqd
_refine_ls_weighting_details 'calc w=1/[\s^2^(Fo^2^)+(0.09P)^2^+1.99P] where P=(Fo^2^+2Fc^2^)/3'
_refine_ls_weighting_scheme calc
_refine_ls_wR_factor_gt 0.1427
_refine_ls_wR_factor_ref 0.1462
_reflns_number_gt 10975
_reflns_number_total 12232
_reflns_threshold_expression I>2\s(I)
_cod_data_source_file hg2115.cif
_cod_data_source_block I
_cod_depositor_comments
;
The following automatic conversions were performed:
'_symmetry_cell_setting' value 'Monoclinic' changed to 'monoclinic'
according to '/home/saulius/struct/CIF-dictionaries/cif_core.dic'
dictionary named 'cif_core.dic' version 2.4.1 from 2010-06-29.

Automatic conversion script
Id: cif_fix_enum 1527 2010-12-29 10:47:43Z saulius 

The following automatic conversions were performed:

'_symmetry_cell_setting' value 'Monoclinic' changed to 'monoclinic'
according to /home/saulius/struct/CIF-dictionaries/cif_core.dic
dictionary named 'cif_core.dic' version 2.4.1 from 2010-06-29.

Automatic conversion script
Id: cif_fix_values 1715 2011-07-08 13:25:40Z adriana 
;
_cod_original_sg_symbol_H-M 'P 21'
_cod_database_code 2211441
_cod_database_fobs_code 2211441

loop_
_symmetry_equiv_pos_as_xyz
'x, y, z'
'-x, y+1/2, -z'

loop_
_atom_site_type_symbol
_atom_site_label
_atom_site_fract_x
_atom_site_fract_y
_atom_site_fract_z
_atom_site_U_iso_or_equiv
_atom_site_adp_type
_atom_site_calc_flag
_atom_site_refinement_flags
_atom_site_occupancy
C C1 0.5560(8) 0.1052(2) 1.2238(8) 0.0332(17) Uani d . 1
H H1 0.5954 0.0865 1.1627 0.040 Uiso calc R 1
C C2 0.4557(8) 0.1327(2) 1.2034(8) 0.0322(17) Uani d . 1
H H2 0.4122 0.1365 1.1224 0.039 Uiso calc R 1
C C3 0.4195(7) 0.1513(3) 1.3073(8) 0.0347(18) Uani d . 1
H H3 0.3466 0.1707 1.3165 0.042 Uiso calc R 1
C C4 0.5117(7) 0.1391(3) 1.4044(8) 0.0327(17) Uani d . 1
H H4 0.5111 0.1482 1.4918 0.039 Uiso calc R 1
C C5 0.5918(7) 0.1099(3) 1.3543(8) 0.0312(16) Uani d . 1
H H5 0.6615 0.0951 1.3982 0.037 Uiso calc R 1
C C6 0.6600(7) 0.2075(3) 1.1253(7) 0.0328(17) Uani d . 1
C C7 0.6318(7) 0.2274(3) 1.2434(8) 0.0323(17) Uani d . 1
H H7 0.5607 0.2472 1.2553 0.039 Uiso calc R 1
C C8 0.7162(7) 0.2160(3) 1.3350(8) 0.0347(18) Uani d . 1
H H8 0.7148 0.2255 1.4221 0.042 Uiso calc R 1
C C9 0.8016(8) 0.1841(3) 1.2835(7) 0.0319(16) Uani d . 1
H H9 0.8706 0.1691 1.3281 0.038 Uiso calc R 1
C C10 0.7663(7) 0.1798(3) 1.1525(7) 0.0318(16) Uani d . 1
C C11 0.8080(7) 0.1535(3) 1.0573(7) 0.0316(16) Uani d . 1
H H11 0.8779 0.1356 1.0699 0.038 Uiso calc R 1
C C12 0.7893(7) 0.1268(2) 0.8520(7) 0.0311(16) Uani d . 1
H H12 0.8733 0.1147 0.8766 0.037 Uiso calc R 1
C C13 0.6927(8) 0.0925(3) 0.8417(8) 0.0369(18) Uani d . 1
H H13A 0.6068 0.1043 0.8277 0.044 Uiso calc R 1
H H13B 0.7143 0.0761 0.7686 0.044 Uiso calc R 1
C C14 0.8097(8) 0.1485(2) 0.7240(8) 0.0328(17) Uani d . 1
H H14 0.7251 0.1535 0.6836 0.039 Uiso calc R 1
C C15 0.8960(8) 0.1201(2) 0.6400(10) 0.040(2) Uani d . 1
H H15A 0.8997 0.1312 0.5568 0.061 Uiso calc R 1
H H15B 0.8587 0.0930 0.6374 0.061 Uiso calc R 1
H H15C 0.9828 0.1186 0.6742 0.061 Uiso calc R 1
C C16 0.8839(7) 0.1908(2) 0.7458(8) 0.0329(18) Uani d . 1
H H16A 0.8755 0.1989 0.8318 0.049 Uiso calc R 1
H H16B 0.8464 0.2116 0.6930 0.049 Uiso calc R 1
H H16C 0.9748 0.1875 0.7257 0.049 Uiso calc R 1
C C17 0.5100(8) 0.2973(3) 1.0716(7) 0.038(2) Uani d . 1
C C18 0.6378(8) 0.3129(2) 1.0732(7) 0.0328(17) Uani d . 1
H H18 0.6987 0.3040 1.0146 0.039 Uiso calc R 1
C C19 0.6733(8) 0.3422(2) 1.1642(8) 0.0333(17) Uani d . 1
H H19 0.7581 0.3525 1.1677 0.040 Uiso calc R 1
C C20 0.5793(7) 0.3554(2) 1.2486(7) 0.0270(14) Uani d . 1
H H20 0.6015 0.3742 1.3109 0.032 Uiso calc R 1
C C21 0.4550(7) 0.3410(2) 1.2403(7) 0.0311(16) Uani d . 1
H H21 0.3930 0.3502 1.2974 0.037 Uiso calc R 1
C C22 0.4170(8) 0.3122(3) 1.1468(8) 0.0347(17) Uani d . 1
H H22 0.3304 0.3040 1.1382 0.042 Uiso calc R 1
C C23 0.3012(8) 0.2503(3) 0.9544(8) 0.0372(18) Uani d . 1
C C24 0.2566(8) 0.2260(3) 1.0508(8) 0.0383(18) Uani d . 1
H H24 0.3162 0.2149 1.1072 0.046 Uiso calc R 1
C C25 0.1267(7) 0.2180(3) 1.0653(8) 0.0338(17) Uani d . 1
H H25 0.0998 0.2007 1.1297 0.041 Uiso calc R 1
C C26 0.0369(8) 0.2346(3) 0.9887(8) 0.0371(18) Uani d . 1
H H26 -0.0516 0.2293 1.0003 0.045 Uiso calc R 1
C C27 0.0792(8) 0.2600(2) 0.8907(7) 0.0345(17) Uani d . 1
H H27 0.0193 0.2717 0.8355 0.041 Uiso calc R 1
C C28 0.2155(8) 0.2678(3) 0.8773(8) 0.0352(18) Uani d . 1
H H28 0.2447 0.2852 0.8141 0.042 Uiso calc R 1
C C29 0.5076(7) 0.2914(2) 0.8066(7) 0.0267(15) Uani d . 1
C C30 0.5797(7) 0.2758(3) 0.7062(7) 0.0311(16) Uani d . 1
H H30 0.6116 0.2490 0.7068 0.037 Uiso calc R 1
C C31 0.6020(8) 0.3023(2) 0.6041(8) 0.0352(18) Uani d . 1
H H31 0.6519 0.2925 0.5379 0.042 Uiso calc R 1
C C32 0.5545(7) 0.3418(2) 0.5965(8) 0.0308(16) Uani d . 1
H H32 0.5684 0.3584 0.5269 0.037 Uiso calc R 1
C C33 0.4843(8) 0.3552(2) 0.6996(8) 0.0326(17) Uani d . 1
H H33 0.4482 0.3815 0.6983 0.039 Uiso calc R 1
C C34 0.4662(7) 0.3310(2) 0.8038(7) 0.0264(15) Uani d . 1
H H34 0.4248 0.3421 0.8736 0.032 Uiso calc R 1
C C35 0.2376(8) 0.2303(3) 0.5591(9) 0.0389(19) Uani d . 1
H H35A 0.1985 0.2344 0.6407 0.047 Uiso calc R 1
H H35B 0.3217 0.2171 0.5717 0.047 Uiso calc R 1
C C36 0.9275(8) 0.0438(2) 1.3174(8) 0.0350(18) Uani d . 1
H H36 0.8598 0.0230 1.3326 0.042 Uiso calc R 1
C C37 0.9498(7) 0.0662(2) 1.2020(8) 0.0321(17) Uani d . 1
H H37 0.9019 0.0626 1.1232 0.039 Uiso calc R 1
C C38 1.0599(8) 0.0915(3) 1.2209(8) 0.0369(19) Uani d . 1
H H38 1.0997 0.1097 1.1584 0.044 Uiso calc R 1
C C39 1.0946(8) 0.0889(3) 1.3438(8) 0.0370(18) Uani d . 1
H H39 1.1677 0.1042 1.3807 0.044 Uiso calc R 1
C C40 1.0237(8) 0.0593(2) 1.4079(8) 0.0342(17) Uani d . 1
H H40 1.0325 0.0515 1.4961 0.041 Uiso calc R 1
C C41 1.1482(8) -0.0117(3) 1.1236(8) 0.0372(18) Uani d . 1
C C42 1.1429(7) -0.0259(2) 1.2511(7) 0.0312(16) Uani d . 1
H H42 1.0770 -0.0456 1.2796 0.037 Uiso calc R 1
C C43 1.2423(7) -0.0116(2) 1.3297(7) 0.0314(16) Uani d . 1
H H43 1.2602 -0.0189 1.4171 0.038 Uiso calc R 1
C C44 1.3048(8) 0.0205(3) 1.2518(8) 0.0349(17) Uani d . 1
H H44 1.3752 0.0389 1.2792 0.042 Uiso calc R 1
C C45 1.2530(8) 0.0193(2) 1.1351(8) 0.0328(17) Uani d . 1
C C46 1.2714(7) 0.0451(2) 1.0266(7) 0.0288(15) Uani d . 1
H H46 1.3386 0.0643 1.0235 0.035 Uiso calc R 1
C C47 1.2055(7) 0.0634(2) 0.8159(7) 0.0300(15) Uani d . 1
H H47 1.1326 0.0553 0.7616 0.036 Uiso calc R 1
C C48 1.1894(7) 0.1117(2) 0.8463(7) 0.0302(16) Uani d . 1
H H48A 1.1880 0.1268 0.7680 0.036 Uiso calc R 1
H H48B 1.1058 0.1160 0.8870 0.036 Uiso calc R 1
C C49 1.3342(7) 0.0522(2) 0.7477(8) 0.0321(17) Uani d . 1
H H49 1.4090 0.0582 0.8022 0.038 Uiso calc R 1
C C50 1.3257(7) 0.0051(2) 0.7242(8) 0.0320(16) Uani d . 1
H H50A 1.3721 -0.0092 0.7891 0.048 Uiso calc R 1
H H50B 1.3641 -0.0013 0.6446 0.048 Uiso calc R 1
H H50C 1.2358 -0.0033 0.7242 0.048 Uiso calc R 1
C C51 1.3468(8) 0.0769(2) 0.6247(8) 0.0339(17) Uani d . 1
H H51A 1.2628 0.0877 0.6015 0.051 Uiso calc R 1
H H51B 1.3781 0.0591 0.5596 0.051 Uiso calc R 1
H H51C 1.4073 0.0991 0.6365 0.051 Uiso calc R 1
C C52 0.7685(8) -0.0594(3) 0.9988(8) 0.0350(17) Uani d . 1
C C53 0.7330(8) -0.0295(2) 1.0908(7) 0.0320(16) Uani d . 1
H H53 0.7959 -0.0154 1.1367 0.038 Uiso calc R 1
C C54 0.5991(7) -0.0224(2) 1.1091(7) 0.0312(16) Uani d . 1
H H54 0.5729 -0.0022 1.1655 0.037 Uiso calc R 1
C C55 0.5048(8) -0.0448(2) 1.0453(7) 0.0300(15) Uani d . 1
H H55 0.4167 -0.0413 1.0638 0.036 Uiso calc R 1
C C56 0.5426(8) -0.0721(2) 0.9546(7) 0.0310(16) Uani d . 1
H H56 0.4790 -0.0859 0.9086 0.037 Uiso calc R 1
C C57 0.6740(8) -0.0795(3) 0.9297(8) 0.0359(18) Uani d . 1
H H57 0.6978 -0.0979 0.8670 0.043 Uiso calc R 1
C C58 0.9875(5) -0.10224(16) 1.1058(5) 0.0352(18) Uani d G 1
C C59 0.9027(4) -0.11473(17) 1.2000(5) 0.0387(19) Uani d G 1
H H59 0.8175 -0.1048 1.2017 0.046 Uiso calc R 1
C C60 0.9454(4) -0.14206(17) 1.2915(4) 0.0405(19) Uani d G 1
H H60 0.8886 -0.1504 1.3545 0.049 Uiso calc R 1
C C61 1.0728(4) -0.15690(16) 1.2889(5) 0.0356(18) Uani d G 1
H H61 1.1013 -0.1752 1.3501 0.043 Uiso calc R 1
C C62 1.1576(4) -0.14442(16) 1.1947(5) 0.0337(17) Uani d G 1
H H62 1.2428 -0.1544 1.1930 0.040 Uiso calc R 1
C C63 1.1149(4) -0.11709(17) 1.1032(5) 0.042(2) Uani d G 1
H H63 1.1716 -0.1087 1.0402 0.050 Uiso calc R 1
C C64 0.9693(8) -0.0983(3) 0.8429(8) 0.0351(17) Uani d . 1
C C65 1.0253(8) -0.0860(3) 0.7323(8) 0.0374(18) Uani d . 1
H H65 1.0533 -0.0589 0.7236 0.045 Uiso calc R 1
C C66 1.0402(8) -0.1119(2) 0.6381(9) 0.0374(18) Uani d . 1
H H66 1.0802 -0.1022 0.5657 0.045 Uiso calc R 1
C C67 0.9997(8) -0.1526(3) 0.6409(8) 0.0348(18) Uani d . 1
H H67 1.0071 -0.1690 0.5700 0.042 Uiso calc R 1
C C68 0.9494(8) -0.1680(3) 0.7473(8) 0.0357(18) Uani d . 1
H H68 0.9320 -0.1960 0.7552 0.043 Uiso calc R 1
C C69 0.9236(8) -0.1404(2) 0.8474(8) 0.0314(16) Uani d . 1
H H69 0.8767 -0.1495 0.9165 0.038 Uiso calc R 1
C C70 0.7322(9) -0.0358(3) 0.5484(9) 0.0404(19) Uani d . 1
H H70A 0.8172 -0.0315 0.5107 0.048 Uiso calc R 1
H H70B 0.7428 -0.0310 0.6375 0.048 Uiso calc R 1
Cl Cl1 0.48575(17) 0.18056(6) 0.76003(18) 0.0318(4) Uani d . 1
Cl Cl2 0.14396(16) 0.19929(7) 0.47775(18) 0.0348(4) Uani d . 1
Cl Cl3 0.2603(2) 0.27374(7) 0.4957(2) 0.0428(5) Uani d . 1
Cl Cl4 0.9173(2) 0.01291(7) 0.7893(2) 0.0421(5) Uani d . 1
Cl Cl5 0.6304(2) 0.00284(6) 0.4922(2) 0.0406(5) Uani d . 1
Cl Cl6 0.7003(2) -0.08037(7) 0.5328(2) 0.0421(5) Uani d . 1
Fe Fe1 0.61040(10) 0.16600(3) 1.26127(11) 0.0291(2) Uani d . 1
Fe Fe2 1.11460(11) 0.03333(4) 1.25895(12) 0.0345(3) Uani d . 1
N N1 0.7483(6) 0.1545(2) 0.9533(6) 0.0336(14) Uani d . 1
N N2 1.1925(6) 0.0406(2) 0.9347(6) 0.0306(14) Uani d . 1
O O1 0.6853(5) 0.06532(18) 0.9485(5) 0.0332(12) Uani d . 1
H H1C 0.716(13) 0.040(4) 0.923(13) 0.080 Uiso d . 1
O O2 1.2859(5) 0.12768(16) 0.9209(6) 0.0345(12) Uani d . 1
H H2C 1.367(13) 0.121(4) 0.878(13) 0.080 Uiso d . 1
P P1 0.4787(2) 0.25932(6) 0.9457(2) 0.0328(4) Uani d . 1
P P2 0.94384(19) -0.06675(7) 0.9792(2) 0.0325(4) Uani d . 1
Pd Pd1 0.59505(5) 0.201180(16) 0.95100(5) 0.03025(14) Uani d . 1
Pd Pd2 1.05307(6) -0.006910(18) 0.96394(6) 0.03414(15) Uani d . 1

loop_
_atom_site_aniso_label
_atom_site_aniso_U_11
_atom_site_aniso_U_22
_atom_site_aniso_U_33
_atom_site_aniso_U_12
_atom_site_aniso_U_13
_atom_site_aniso_U_23
C1 0.032(4) 0.027(4) 0.040(5) 0.005(3) -0.012(3) -0.002(3)
C2 0.034(4) 0.029(4) 0.033(4) 0.011(3) 0.002(3) -0.010(3)
C3 0.027(4) 0.035(4) 0.042(5) 0.005(3) -0.009(3) -0.004(4)
C4 0.032(4) 0.040(4) 0.026(4) 0.000(3) 0.003(3) 0.001(3)
C5 0.025(3) 0.037(4) 0.032(4) 0.006(3) -0.003(3) -0.002(3)
C6 0.027(3) 0.047(5) 0.025(4) -0.006(3) 0.002(3) -0.001(3)
C7 0.031(4) 0.033(4) 0.033(4) -0.008(3) 0.002(3) 0.008(3)
C8 0.032(4) 0.037(4) 0.036(4) -0.016(3) -0.005(3) -0.001(3)
C9 0.037(4) 0.036(4) 0.023(4) -0.010(3) 0.003(3) 0.003(3)
C10 0.024(3) 0.045(4) 0.026(4) 0.000(3) -0.001(3) -0.002(3)
C11 0.026(3) 0.045(4) 0.024(4) -0.005(3) 0.002(3) 0.005(3)
C12 0.028(4) 0.035(4) 0.029(4) -0.005(3) -0.001(3) 0.000(3)
C13 0.040(4) 0.035(4) 0.036(4) 0.004(3) 0.009(3) 0.000(3)
C14 0.033(4) 0.026(4) 0.039(5) 0.002(3) 0.006(3) 0.001(3)
C15 0.031(4) 0.024(4) 0.066(6) 0.013(3) 0.008(4) -0.009(4)
C16 0.021(3) 0.034(4) 0.044(4) -0.017(3) -0.004(3) 0.016(3)
C17 0.041(4) 0.050(5) 0.023(4) 0.017(4) -0.019(3) -0.009(3)
C18 0.041(4) 0.031(4) 0.027(4) 0.014(3) -0.002(3) -0.007(3)
C19 0.035(4) 0.028(4) 0.038(5) 0.002(3) 0.001(3) -0.003(3)
C20 0.025(3) 0.027(4) 0.030(4) 0.005(3) -0.002(3) -0.006(3)
C21 0.030(4) 0.037(4) 0.026(4) 0.004(3) -0.009(3) -0.002(3)
C22 0.032(4) 0.036(4) 0.037(4) 0.007(3) -0.013(3) 0.000(3)
C23 0.026(4) 0.046(5) 0.039(5) 0.002(3) 0.002(3) -0.010(4)
C24 0.044(4) 0.040(5) 0.031(4) 0.005(4) 0.001(3) -0.006(4)
C25 0.026(3) 0.042(4) 0.034(4) 0.003(3) 0.005(3) -0.007(3)
C26 0.042(4) 0.043(5) 0.027(4) 0.007(3) 0.003(3) -0.012(3)
C27 0.046(4) 0.037(4) 0.021(4) 0.013(3) 0.007(3) -0.007(3)
C28 0.033(4) 0.042(5) 0.031(4) 0.018(3) 0.000(3) -0.011(3)
C29 0.035(4) 0.025(3) 0.020(3) 0.006(3) -0.008(3) -0.004(3)
C30 0.033(4) 0.034(4) 0.027(4) 0.004(3) -0.010(3) -0.003(3)
C31 0.035(4) 0.032(4) 0.038(4) 0.018(3) -0.007(3) -0.013(3)
C32 0.029(4) 0.032(4) 0.032(4) 0.013(3) 0.000(3) -0.002(3)
C33 0.033(4) 0.025(4) 0.039(5) 0.003(3) 0.002(3) -0.007(3)
C34 0.028(3) 0.024(3) 0.027(4) 0.013(3) -0.004(3) -0.003(3)
C35 0.036(4) 0.042(5) 0.039(5) 0.004(3) 0.002(3) 0.004(4)
C36 0.035(4) 0.032(4) 0.038(5) -0.006(3) 0.002(3) 0.010(3)
C37 0.025(3) 0.034(4) 0.037(4) -0.005(3) 0.010(3) 0.005(3)
C38 0.040(4) 0.038(5) 0.032(4) 0.000(3) 0.019(3) 0.013(4)
C39 0.036(4) 0.035(4) 0.041(5) -0.006(3) 0.003(3) 0.011(4)
C40 0.040(4) 0.026(4) 0.036(4) -0.010(3) 0.007(3) 0.003(3)
C41 0.050(5) 0.029(4) 0.032(4) -0.001(3) -0.002(3) 0.003(3)
C42 0.035(4) 0.029(4) 0.030(4) 0.012(3) 0.000(3) 0.009(3)
C43 0.040(4) 0.021(3) 0.033(4) 0.008(3) -0.007(3) -0.001(3)
C44 0.037(4) 0.035(4) 0.033(4) 0.002(3) -0.016(3) 0.005(3)
C45 0.036(4) 0.033(4) 0.029(4) -0.004(3) -0.007(3) 0.004(3)
C46 0.036(4) 0.028(4) 0.023(4) 0.010(3) -0.003(3) -0.002(3)
C47 0.030(4) 0.030(4) 0.030(4) 0.005(3) 0.008(3) 0.013(3)
C48 0.035(4) 0.032(4) 0.023(4) 0.008(3) 0.002(3) 0.007(3)
C49 0.028(4) 0.035(4) 0.034(4) 0.005(3) -0.008(3) 0.012(3)
C50 0.032(4) 0.028(4) 0.036(4) 0.004(3) -0.001(3) 0.004(3)
C51 0.043(4) 0.028(4) 0.030(4) 0.001(3) -0.013(3) -0.001(3)
C52 0.042(4) 0.035(4) 0.028(4) -0.006(3) -0.005(3) -0.005(3)
C53 0.038(4) 0.037(4) 0.021(4) -0.001(3) 0.001(3) -0.009(3)
C54 0.032(4) 0.029(4) 0.032(4) 0.005(3) 0.001(3) 0.001(3)
C55 0.034(4) 0.022(3) 0.033(4) 0.000(3) -0.005(3) -0.002(3)
C56 0.039(4) 0.023(4) 0.031(4) -0.005(3) 0.000(3) -0.002(3)
C57 0.039(4) 0.032(4) 0.037(4) -0.009(3) 0.004(3) 0.009(3)
C58 0.041(4) 0.039(4) 0.026(4) -0.001(3) 0.011(3) 0.010(3)
C59 0.042(4) 0.044(5) 0.031(4) -0.018(4) 0.002(3) 0.013(4)
C60 0.040(4) 0.047(5) 0.035(5) -0.008(4) 0.011(3) 0.004(4)
C61 0.025(3) 0.045(5) 0.037(5) -0.008(3) 0.013(3) 0.010(4)
C62 0.037(4) 0.031(4) 0.034(4) -0.003(3) 0.018(3) 0.007(3)
C63 0.036(4) 0.045(5) 0.044(5) -0.007(4) 0.012(4) 0.012(4)
C64 0.039(4) 0.039(4) 0.027(4) 0.008(3) 0.006(3) 0.005(3)
C65 0.045(5) 0.044(5) 0.024(4) 0.006(4) 0.007(3) 0.008(3)
C66 0.042(4) 0.029(4) 0.042(5) 0.009(3) 0.009(4) -0.006(3)
C67 0.038(4) 0.036(4) 0.031(4) 0.004(3) -0.001(3) -0.006(3)
C68 0.042(4) 0.030(4) 0.034(4) 0.005(3) 0.007(3) 0.010(3)
C69 0.040(4) 0.024(3) 0.030(4) 0.003(3) 0.005(3) 0.005(3)
C70 0.046(5) 0.035(5) 0.040(5) -0.006(3) -0.006(4) -0.002(4)
Cl1 0.0295(8) 0.0343(9) 0.0317(10) -0.0051(7) 0.0075(7) 0.0042(7)
Cl2 0.0278(8) 0.0360(9) 0.0404(10) -0.0092(8) -0.0094(7) 0.0097(9)
Cl3 0.0449(11) 0.0403(11) 0.0430(12) 0.0114(8) -0.0139(9) -0.0123(9)
Cl4 0.0402(10) 0.0391(10) 0.0469(12) 0.0055(8) -0.0142(9) -0.0088(9)
Cl5 0.0443(10) 0.0416(11) 0.0359(10) -0.0106(8) 0.0126(8) 0.0163(8)
Cl6 0.0458(11) 0.0451(11) 0.0353(11) -0.0001(9) -0.0182(9) 0.0041(9)
Fe1 0.0277(5) 0.0294(6) 0.0301(6) -0.0015(4) 0.0037(4) -0.0046(5)
Fe2 0.0341(6) 0.0341(6) 0.0354(7) -0.0021(5) 0.0041(5) 0.0068(5)
N1 0.033(3) 0.039(4) 0.029(4) -0.004(3) 0.003(3) -0.003(3)
N2 0.029(3) 0.030(3) 0.033(4) 0.011(2) 0.000(3) 0.005(3)
O1 0.034(3) 0.037(3) 0.029(3) -0.004(2) 0.006(2) 0.010(2)
O2 0.034(3) 0.027(3) 0.043(3) 0.007(2) 0.002(2) 0.009(2)
P1 0.0299(10) 0.0347(10) 0.0337(11) -0.0011(8) -0.0011(8) 0.0044(9)
P2 0.0321(10) 0.0378(11) 0.0275(10) 0.0042(8) 0.0008(7) 0.0006(8)
Pd1 0.0318(3) 0.0299(3) 0.0292(3) -0.0039(2) 0.0078(2) 0.0025(3)
Pd2 0.0346(3) 0.0345(3) 0.0333(3) 0.0040(2) 0.0017(2) -0.0081(3)

loop_
_atom_type_symbol
_atom_type_description
_atom_type_scat_dispersion_real
_atom_type_scat_dispersion_imag
_atom_type_scat_source
C C 0.0033 0.0016 'International Tables Vol C Tables 4.2.6.8 and 6.1.1.4'
H H 0.0000 0.0000 'International Tables Vol C Tables 4.2.6.8 and 6.1.1.4'
N N 0.0061 0.0033 'International Tables Vol C Tables 4.2.6.8 and 6.1.1.4'
O O 0.0106 0.0060 'International Tables Vol C Tables 4.2.6.8 and 6.1.1.4'
P P 0.1023 0.0942 'International Tables Vol C Tables 4.2.6.8 and 6.1.1.4'
Fe Fe 0.3463 0.8444 'International Tables Vol C Tables 4.2.6.8 and 6.1.1.4'
Pd Pd -0.9988 1.0072 'International Tables Vol C Tables 4.2.6.8 and 6.1.1.4'
Cl Cl 0.1484 0.1585 'International Tables Vol C Tables 4.2.6.8 and 6.1.1.4'

loop_
_geom_angle_atom_site_label_1
_geom_angle_atom_site_label_2
_geom_angle_atom_site_label_3
_geom_angle
_geom_angle_publ_flag
C2 C1 C5 105.7(7) ?
C2 C1 Fe1 67.4(5) ?
C5 C1 Fe1 69.5(5) ?
C2 C1 H1 127.1 ?
C5 C1 H1 127.1 ?
Fe1 C1 H1 127.1 ?
C3 C2 C1 112.0(8) ?
C3 C2 Fe1 73.5(5) ?
C1 C2 Fe1 73.4(5) ?
C3 C2 H2 123.9 ?
C1 C2 H2 123.9 ?
Fe1 C2 H2 123.9 ?
C2 C3 C4 107.0(7) ?
C2 C3 Fe1 68.9(5) ?
C4 C3 Fe1 67.8(4) ?
C2 C3 H3 126.5 ?
C4 C3 H3 126.5 ?
Fe1 C3 H3 126.5 ?
C5 C4 C3 107.4(7) ?
C5 C4 Fe1 72.7(5) ?
C3 C4 Fe1 70.6(5) ?
C5 C4 H4 126.2 ?
C3 C4 H4 126.2 ?
Fe1 C4 H4 126.2 ?
C4 C5 C1 107.5(7) ?
C4 C5 Fe1 68.6(5) ?
C1 C5 Fe1 69.9(5) ?
C4 C5 H5 126.2 ?
C1 C5 H5 126.2 ?
Fe1 C5 H5 126.2 ?
C10 C6 C7 104.8(7) ?
C10 C6 Pd1 112.1(6) ?
C7 C6 Pd1 142.7(6) ?
C10 C6 Fe1 68.6(5) ?
C7 C6 Fe1 68.0(4) ?
Pd1 C6 Fe1 121.0(4) ?
C8 C7 C6 112.3(8) ?
C8 C7 Fe1 74.4(5) ?
C6 C7 Fe1 70.2(5) ?
C8 C7 H7 123.8 ?
C6 C7 H7 123.8 ?
Fe1 C7 H7 123.8 ?
C7 C8 C9 107.5(8) ?
C7 C8 Fe1 67.3(4) ?
C9 C8 Fe1 67.6(4) ?
C7 C8 H8 126.1 ?
C9 C8 H8 126.1 ?
Fe1 C8 H8 126.1 ?
C10 C9 C8 106.4(7) ?
C10 C9 Fe1 68.1(4) ?
C8 C9 Fe1 71.2(4) ?
C10 C9 H9 126.8 ?
C8 C9 H9 126.8 ?
Fe1 C9 H9 126.8 ?
C11 C10 C6 117.8(7) ?
C11 C10 C9 133.3(8) ?
C6 C10 C9 108.7(7) ?
C11 C10 Fe1 121.6(6) ?
C6 C10 Fe1 70.0(4) ?
C9 C10 Fe1 70.3(4) ?
N1 C11 C10 118.4(7) ?
N1 C11 H11 120.8 ?
C10 C11 H11 120.8 ?
N1 C12 C13 108.7(6) ?
N1 C12 C14 114.3(6) ?
C13 C12 C14 111.3(7) ?
N1 C12 H12 107.4 ?
C13 C12 H12 107.4 ?
C14 C12 H12 107.4 ?
O1 C13 C12 115.6(7) ?
O1 C13 H13A 108.4 ?
C12 C13 H13A 108.4 ?
O1 C13 H13B 108.4 ?
C12 C13 H13B 108.4 ?
H13A C13 H13B 107.4 ?
C12 C14 C15 108.4(7) ?
C12 C14 C16 109.2(7) ?
C15 C14 C16 109.0(6) ?
C12 C14 H14 110.1 ?
C15 C14 H14 110.1 ?
C16 C14 H14 110.1 ?
C14 C15 H15A 109.5 ?
C14 C15 H15B 109.5 ?
H15A C15 H15B 109.5 ?
C14 C15 H15C 109.5 ?
H15A C15 H15C 109.5 ?
H15B C15 H15C 109.5 ?
C14 C16 H16A 109.5 ?
C14 C16 H16B 109.5 ?
H16A C16 H16B 109.5 ?
C14 C16 H16C 109.5 ?
H16A C16 H16C 109.5 ?
H16B C16 H16C 109.5 ?
C22 C17 C18 121.7(8) ?
C22 C17 P1 123.7(7) ?
C18 C17 P1 114.2(6) ?
C17 C18 C19 119.5(7) ?
C17 C18 H18 120.3 ?
C19 C18 H18 120.3 ?
C20 C19 C18 118.7(7) ?
C20 C19 H19 120.7 ?
C18 C19 H19 120.7 ?
C21 C20 C19 120.1(7) ?
C21 C20 H20 119.9 ?
C19 C20 H20 119.9 ?
C20 C21 C22 121.8(8) ?
C20 C21 H21 119.1 ?
C22 C21 H21 119.1 ?
C17 C22 C21 117.8(7) ?
C17 C22 H22 121.1 ?
C21 C22 H22 121.1 ?
C28 C23 C24 119.3(8) ?
C28 C23 P1 123.3(7) ?
C24 C23 P1 117.2(6) ?
C25 C24 C23 121.3(8) ?
C25 C24 H24 119.3 ?
C23 C24 H24 119.3 ?
C26 C25 C24 121.4(9) ?
C26 C25 H25 119.3 ?
C24 C25 H25 119.3 ?
C25 C26 C27 118.6(8) ?
C25 C26 H26 120.7 ?
C27 C26 H26 120.7 ?
C26 C27 C28 118.9(8) ?
C26 C27 H27 120.6 ?
C28 C27 H27 120.6 ?
C23 C28 C27 120.4(8) ?
C23 C28 H28 119.8 ?
C27 C28 H28 119.8 ?
C34 C29 C30 119.5(7) ?
C34 C29 P1 120.3(6) ?
C30 C29 P1 120.1(6) ?
C29 C30 C31 117.4(7) ?
C29 C30 H30 121.3 ?
C31 C30 H30 121.3 ?
C32 C31 C30 123.9(8) ?
C32 C31 H31 118.0 ?
C30 C31 H31 118.0 ?
C31 C32 C33 115.5(8) ?
C31 C32 H32 122.3 ?
C33 C32 H32 122.3 ?
C34 C33 C32 122.3(7) ?
C34 C33 H33 118.9 ?
C32 C33 H33 118.9 ?
C29 C34 C33 121.2(7) ?
C29 C34 H34 119.4 ?
C33 C34 H34 119.4 ?
Cl3 C35 Cl2 114.0(5) ?
Cl3 C35 H35A 108.7 ?
Cl2 C35 H35A 108.7 ?
Cl3 C35 H35B 108.7 ?
Cl2 C35 H35B 108.7 ?
H35A C35 H35B 107.6 ?
C37 C36 C40 106.4(7) ?
C37 C36 Fe2 71.0(4) ?
C40 C36 Fe2 68.4(4) ?
C37 C36 H36 126.8 ?
C40 C36 H36 126.8 ?
Fe2 C36 H36 126.8 ?
C38 C37 C36 107.3(7) ?
C38 C37 Fe2 67.1(5) ?
C36 C37 Fe2 67.9(5) ?
C38 C37 H37 126.2 ?
C36 C37 H37 126.2 ?
Fe2 C37 H37 126.2 ?
C39 C38 C37 107.9(7) ?
C39 C38 Fe2 71.0(5) ?
C37 C38 Fe2 72.7(5) ?
C39 C38 H38 125.9 ?
C37 C38 H38 125.9 ?
Fe2 C38 H38 125.9 ?
C38 C39 C40 112.6(8) ?
C38 C39 Fe2 69.6(5) ?
C40 C39 Fe2 70.0(5) ?
C38 C39 H39 123.6 ?
C40 C39 H39 123.6 ?
Fe2 C39 H39 123.6 ?
C39 C40 C36 105.3(8) ?
C39 C40 Fe2 70.1(5) ?
C36 C40 Fe2 69.4(5) ?
C39 C40 H40 127.3 ?
C36 C40 H40 127.3 ?
Fe2 C40 H40 127.3 ?
C42 C41 C45 99.7(7) ?
C42 C41 Pd2 145.8(7) ?
C45 C41 Pd2 112.1(6) ?
C42 C41 Fe2 64.0(4) ?
C45 C41 Fe2 65.5(5) ?
Pd2 C41 Fe2 117.6(4) ?
C43 C42 C41 115.8(8) ?
C43 C42 Fe2 75.8(5) ?
C41 C42 Fe2 74.4(5) ?
C43 C42 H42 122.1 ?
C41 C42 H42 122.1 ?
Fe2 C42 H42 122.1 ?
C42 C43 C44 102.1(7) ?
C42 C43 Fe2 64.0(4) ?
C44 C43 Fe2 65.0(4) ?
C42 C43 H43 128.8 ?
C44 C43 H43 128.8 ?
Fe2 C43 H43 128.8 ?
C45 C44 C43 109.2(7) ?
C45 C44 Fe2 70.2(5) ?
C43 C44 Fe2 72.7(4) ?
C45 C44 H44 125.4 ?
C43 C44 H44 125.4 ?
Fe2 C44 H44 125.4 ?
C44 C45 C46 132.2(7) ?
C44 C45 C41 112.2(7) ?
C46 C45 C41 115.1(7) ?
C44 C45 Fe2 70.0(5) ?
C46 C45 Fe2 119.7(6) ?
C41 C45 Fe2 72.2(5) ?
N2 C46 C45 117.9(7) ?
N2 C46 H46 121.0 ?
C45 C46 H46 121.0 ?
N2 C47 C49 111.4(6) ?
N2 C47 C48 107.8(6) ?
C49 C47 C48 114.2(6) ?
N2 C47 H47 107.7 ?
C49 C47 H47 107.7 ?
C48 C47 H47 107.7 ?
O2 C48 C47 114.4(6) ?
O2 C48 H48A 108.7 ?
C47 C48 H48A 108.7 ?
O2 C48 H48B 108.7 ?
C47 C48 H48B 108.7 ?
H48A C48 H48B 107.6 ?
C51 C49 C47 110.6(6) ?
C51 C49 C50 112.2(7) ?
C47 C49 C50 105.1(6) ?
C51 C49 H49 109.7 ?
C47 C49 H49 109.7 ?
C50 C49 H49 109.7 ?
C49 C50 H50A 109.5 ?
C49 C50 H50B 109.5 ?
H50A C50 H50B 109.5 ?
C49 C50 H50C 109.5 ?
H50A C50 H50C 109.5 ?
H50B C50 H50C 109.5 ?
C49 C51 H51A 109.5 ?
C49 C51 H51B 109.5 ?
H51A C51 H51B 109.5 ?
C49 C51 H51C 109.5 ?
H51A C51 H51C 109.5 ?
H51B C51 H51C 109.5 ?
C57 C52 C53 120.7(8) ?
C57 C52 P2 124.4(7) ?
C53 C52 P2 114.8(6) ?
C54 C53 C52 117.2(7) ?
C54 C53 H53 121.4 ?
C52 C53 H53 121.4 ?
C55 C54 C53 121.6(7) ?
C55 C54 H54 119.2 ?
C53 C54 H54 119.2 ?
C56 C55 C54 119.4(7) ?
C56 C55 H55 120.3 ?
C54 C55 H55 120.3 ?
C55 C56 C57 121.5(7) ?
C55 C56 H56 119.3 ?
C57 C56 H56 119.3 ?
C52 C57 C56 119.4(8) ?
C52 C57 H57 120.3 ?
C56 C57 H57 120.3 ?
C59 C58 C63 120.0 ?
C59 C58 P2 124.5(3) ?
C63 C58 P2 115.5(3) ?
C58 C59 C60 120.0 ?
C58 C59 H59 120.0 ?
C60 C59 H59 120.0 ?
C59 C60 C61 120.0 ?
C59 C60 H60 120.0 ?
C61 C60 H60 120.0 ?
C62 C61 C60 120.0 ?
C62 C61 H61 120.0 ?
C60 C61 H61 120.0 ?
C61 C62 C63 120.0 ?
C61 C62 H62 120.0 ?
C63 C62 H62 120.0 ?
C62 C63 C58 120.0 ?
C62 C63 H63 120.0 ?
C58 C63 H63 120.0 ?
C65 C64 C69 116.0(8) ?
C65 C64 P2 126.3(7) ?
C69 C64 P2 117.6(6) ?
C66 C65 C64 121.3(9) ?
C66 C65 H65 119.3 ?
C64 C65 H65 119.3 ?
C65 C66 C67 123.8(9) ?
C65 C66 H66 118.1 ?
C67 C66 H66 118.1 ?
C68 C67 C66 119.2(8) ?
C68 C67 H67 120.4 ?
C66 C67 H67 120.4 ?
C67 C68 C69 118.2(8) ?
C67 C68 H68 120.9 ?
C69 C68 H68 120.9 ?
C68 C69 C64 120.8(7) ?
C68 C69 H69 119.6 ?
C64 C69 H69 119.6 ?
Cl6 C70 Cl5 122.1(5) ?
Cl6 C70 Pd1 148.8(4) ?
Cl5 C70 Pd1 56.6(3) ?
Cl6 C70 H70A 106.8 ?
Cl5 C70 H70A 106.8 ?
Pd1 C70 H70A 102.6 ?
Cl6 C70 H70B 106.8 ?
Cl5 C70 H70B 106.8 ?
Pd1 C70 H70B 53.6 ?
H70A C70 H70B 106.7 ?
C2 Fe1 C7 126.0(3) ?
C2 Fe1 C10 124.2(3) ?
C7 Fe1 C10 68.9(3) ?
C2 Fe1 C4 67.0(3) ?
C7 Fe1 C4 123.5(3) ?
C10 Fe1 C4 157.0(3) ?
C2 Fe1 C6 109.4(3) ?
C7 Fe1 C6 41.8(3) ?
C10 Fe1 C6 41.4(3) ?
C4 Fe1 C6 160.4(3) ?
C2 Fe1 C9 159.4(3) ?
C7 Fe1 C9 67.9(3) ?
C10 Fe1 C9 41.7(3) ?
C4 Fe1 C9 120.7(3) ?
C6 Fe1 C9 69.9(3) ?
C2 Fe1 C3 37.6(3) ?
C7 Fe1 C3 110.7(3) ?
C10 Fe1 C3 158.6(3) ?
C4 Fe1 C3 41.6(3) ?
C6 Fe1 C3 123.8(3) ?
C9 Fe1 C3 159.4(3) ?
C2 Fe1 C5 66.7(3) ?
C7 Fe1 C5 157.0(3) ?
C10 Fe1 C5 122.7(3) ?
C4 Fe1 C5 38.6(3) ?
C6 Fe1 C5 159.6(3) ?
C9 Fe1 C5 106.4(3) ?
C3 Fe1 C5 66.3(3) ?
C2 Fe1 C1 39.2(3) ?
C7 Fe1 C1 161.0(3) ?
C10 Fe1 C1 108.0(3) ?
C4 Fe1 C1 66.7(3) ?
C6 Fe1 C1 123.5(3) ?
C9 Fe1 C1 123.0(3) ?
C3 Fe1 C1 65.0(3) ?
C5 Fe1 C1 40.6(3) ?
C2 Fe1 C8 158.9(3) ?
C7 Fe1 C8 38.3(3) ?
C10 Fe1 C8 68.8(3) ?
C4 Fe1 C8 107.8(3) ?
C6 Fe1 C8 68.3(3) ?
C9 Fe1 C8 41.2(3) ?
C3 Fe1 C8 125.0(3) ?
C5 Fe1 C8 122.9(3) ?
C1 Fe1 C8 159.7(3) ?
C42 Fe2 C44 69.3(3) ?
C42 Fe2 C45 68.9(3) ?
C44 Fe2 C45 39.7(3) ?
C42 Fe2 C38 163.8(4) ?
C44 Fe2 C38 117.4(3) ?
C45 Fe2 C38 106.1(3) ?
C42 Fe2 C40 120.9(3) ?
C44 Fe2 C40 124.5(4) ?
C45 Fe2 C40 160.7(3) ?
C38 Fe2 C40 68.9(3) ?
C42 Fe2 C39 155.9(3) ?
C44 Fe2 C39 107.6(3) ?
C45 Fe2 C39 124.9(3) ?
C38 Fe2 C39 39.4(4) ?
C40 Fe2 C39 39.9(3) ?
C42 Fe2 C36 108.5(3) ?
C44 Fe2 C36 164.3(3) ?
C45 Fe2 C36 155.3(3) ?
C38 Fe2 C36 69.2(3) ?
C40 Fe2 C36 42.2(3) ?
C39 Fe2 C36 67.7(3) ?
C42 Fe2 C37 127.8(3) ?
C44 Fe2 C37 152.3(3) ?
C45 Fe2 C37 119.9(3) ?
C38 Fe2 C37 40.2(3) ?
C40 Fe2 C37 69.2(3) ?
C39 Fe2 C37 66.0(3) ?
C36 Fe2 C37 41.1(3) ?
C42 Fe2 C41 41.6(3) ?
C44 Fe2 C41 70.4(3) ?
C45 Fe2 C41 42.4(3) ?
C38 Fe2 C41 124.4(3) ?
C40 Fe2 C41 155.8(3) ?
C39 Fe2 C41 161.8(3) ?
C36 Fe2 C41 119.0(3) ?
C37 Fe2 C41 106.9(3) ?
C42 Fe2 C43 40.2(3) ?
C44 Fe2 C43 42.3(3) ?
C45 Fe2 C43 68.8(3) ?
C38 Fe2 C43 153.9(3) ?
C40 Fe2 C43 107.0(3) ?
C39 Fe2 C43 121.3(3) ?
C36 Fe2 C43 126.1(3) ?
C37 Fe2 C43 164.5(3) ?
C41 Fe2 C43 70.1(3) ?
C11 N1 C12 119.5(7) ?
C11 N1 Pd1 111.9(6) ?
C12 N1 Pd1 128.6(5) ?
C46 N2 C47 123.1(7) ?
C46 N2 Pd2 113.1(5) ?
C47 N2 Pd2 123.5(5) ?
C13 O1 H1C 107(9) yes
C48 O2 H2C 105(8) yes
C29 P1 C23 106.9(4) ?
C29 P1 C17 100.5(4) ?
C23 P1 C17 103.8(4) ?
C29 P1 Pd1 114.4(2) ?
C23 P1 Pd1 112.9(3) ?
C17 P1 Pd1 116.9(2) ?
C64 P2 C52 108.2(4) ?
C64 P2 C58 101.8(3) ?
C52 P2 C58 103.7(3) ?
C64 P2 Pd2 111.1(3) ?
C52 P2 Pd2 112.6(3) ?
C58 P2 Pd2 118.5(2) ?
C6 Pd1 N1 79.7(3) ?
C6 Pd1 P1 96.6(3) ?
N1 Pd1 P1 166.26(18) ?
C6 Pd1 Cl1 166.5(2) ?
N1 Pd1 Cl1 98.50(18) yes
P1 Pd1 Cl1 88.11(8) ?
C6 Pd1 Pd2 83.1(2) ?
N1 Pd1 Pd2 11.21(18) ?
P1 Pd1 Pd2 177.44(6) ?
Cl1 Pd1 Pd2 92.81(5) ?
C6 Pd1 C70 119.2(3) ?
N1 Pd1 C70 44.97(19) ?
P1 Pd1 C70 143.21(8) ?
Cl1 Pd1 C70 55.10(7) ?
Pd2 Pd1 C70 37.80(6) ?
C41 Pd2 N2 81.6(3) ?
C41 Pd2 P2 96.5(3) ?
N2 Pd2 P2 166.51(17) ?
C41 Pd2 Cl4 167.1(3) ?
N2 Pd2 Cl4 94.48(18) yes
P2 Pd2 Cl4 90.08(8) ?
C41 Pd2 Pd1 111.1(3) ?
N2 Pd2 Pd1 77.51(16) ?
P2 Pd2 Pd1 115.36(6) ?
Cl4 Pd2 Pd1 55.99(5) ?

loop_
_geom_bond_atom_site_label_1
_geom_bond_atom_site_label_2
_geom_bond_distance
_geom_bond_publ_flag
C1 C2 1.377(10) ?
C1 C5 1.449(11) ?
C1 Fe1 2.090(8) ?
C1 H1 0.9800 ?
C2 C3 1.318(12) ?
C2 Fe1 2.014(8) ?
C2 H2 0.9800 ?
C3 C4 1.457(11) ?
C3 Fe1 2.070(8) ?
C3 H3 0.9800 ?
C4 C5 1.362(11) ?
C4 Fe1 2.032(8) ?
C4 H4 0.9800 ?
C5 Fe1 2.084(8) ?
C5 H5 0.9800 ?
C6 C10 1.439(11) ?
C6 C7 1.448(12) ?
C6 Pd1 1.987(8) ?
C6 Fe1 2.045(8) ?
C7 C8 1.356(12) ?
C7 Fe1 2.015(8) ?
C7 H7 0.9800 ?
C8 C9 1.464(12) ?
C8 Fe1 2.104(7) ?
C8 H8 0.9800 ?
C9 C10 1.452(11) ?
C9 Fe1 2.055(8) ?
C9 H9 0.9800 ?
C10 C11 1.397(12) ?
C10 Fe1 2.026(8) ?
C11 N1 1.266(10) yes
C11 H11 0.9300 ?
C12 N1 1.468(10) yes
C12 C13 1.495(11) ?
C12 C14 1.553(11) ?
C12 H12 0.9800 ?
C13 O1 1.444(10) ?
C13 H13A 0.9700 ?
C13 H13B 0.9700 ?
C14 C15 1.563(11) ?
C14 C16 1.586(10) ?
C14 H14 0.9800 ?
C15 H15A 0.9600 ?
C15 H15B 0.9600 ?
C15 H15C 0.9600 ?
C16 H16A 0.9600 ?
C16 H16B 0.9600 ?
C16 H16C 0.9600 ?
C17 C22 1.337(12) ?
C17 C18 1.403(12) ?
C17 P1 1.853(8) ?
C18 C19 1.407(11) ?
C18 H18 0.9300 ?
C19 C20 1.387(11) ?
C19 H19 0.9300 ?
C20 C21 1.358(10) ?
C20 H20 0.9300 ?
C21 C22 1.423(11) ?
C21 H21 0.9300 ?
C22 H22 0.9300 ?
C23 C28 1.329(12) ?
C23 C24 1.376(13) ?
C23 P1 1.842(8) ?
C24 C25 1.363(12) ?
C24 H24 0.9300 ?
C25 C26 1.342(12) ?
C25 H25 0.9300 ?
C26 C27 1.403(12) ?
C26 H26 0.9300 ?
C27 C28 1.424(12) ?
C27 H27 0.9300 ?
C28 H28 0.9300 ?
C29 C34 1.355(10) ?
C29 C30 1.398(11) ?
C29 P1 1.839(8) ?
C30 C31 1.408(12) ?
C30 H30 0.9300 ?
C31 C32 1.374(10) ?
C31 H31 0.9300 ?
C32 C33 1.387(11) ?
C32 H32 0.9300 ?
C33 C34 1.375(12) ?
C33 H33 0.9300 ?
C34 H34 0.9300 ?
C35 Cl3 1.584(9) ?
C35 Cl2 1.637(9) ?
C35 H35A 0.9700 ?
C35 H35B 0.9700 ?
C36 C37 1.450(11) ?
C36 C40 1.467(12) ?
C36 Fe2 2.043(8) ?
C36 H36 0.9800 ?
C37 C38 1.409(12) ?
C37 Fe2 2.085(8) ?
C37 H37 0.9800 ?
C38 C39 1.362(12) ?
C38 Fe2 2.012(9) ?
C38 H38 0.9800 ?
C39 C40 1.386(11) ?
C39 Fe2 2.030(9) ?
C39 H39 0.9800 ?
C40 Fe2 2.028(9) ?
C40 H40 0.9800 ?
C41 C42 1.439(11) ?
C41 C45 1.476(11) ?
C41 Pd2 1.968(8) ?
C41 Fe2 2.086(9) ?
C42 C43 1.397(11) ?
C42 Fe2 1.946(8) ?
C42 H42 0.9800 ?
C43 C44 1.480(12) ?
C43 Fe2 2.098(7) ?
C43 H43 0.9800 ?
C44 C45 1.354(11) ?
C44 Fe2 1.991(8) ?
C44 H44 0.9800 ?
C45 C46 1.442(11) ?
C45 Fe2 1.994(8) ?
C46 N2 1.278(10) yes
C46 H46 0.9300 ?
C47 N2 1.476(9) ?
C47 C49 1.550(10) ?
C47 C48 1.610(11) ?
C47 H47 0.9800 ?
C48 O2 1.369(10) ?
C48 H48A 0.9700 ?
C48 H48B 0.9700 ?
C49 C51 1.544(11) ?
C49 C50 1.552(11) ?
C49 H49 0.9800 ?
C50 H50A 0.9600 ?
C50 H50B 0.9600 ?
C50 H50C 0.9600 ?
C51 H51A 0.9600 ?
C51 H51B 0.9600 ?
C51 H51C 0.9600 ?
C52 C57 1.380(11) ?
C52 C53 1.429(11) ?
C52 P2 1.822(9) ?
C53 C54 1.403(11) ?
C53 H53 0.9300 ?
C54 C55 1.385(11) ?
C54 H54 0.9300 ?
C55 C56 1.369(11) ?
C55 H55 0.9300 ?
C56 C57 1.392(11) ?
C56 H56 0.9300 ?
C57 H57 0.9300 ?
C58 C59 1.3900 ?
C58 C63 1.3900 ?
C58 P2 1.832(4) ?
C59 C60 1.3900 ?
C59 H59 0.9300 ?
C60 C61 1.3900 ?
C60 H60 0.9300 ?
C61 C62 1.3900 ?
C61 H61 0.9300 ?
C62 C63 1.3900 ?
C62 H62 0.9300 ?
C63 H63 0.9300 ?
C64 C65 1.374(11) ?
C64 C69 1.445(11) ?
C64 P2 1.800(9) ?
C65 C66 1.321(12) ?
C65 H65 0.9300 ?
C66 C67 1.386(12) ?
C66 H66 0.9300 ?
C67 C68 1.346(12) ?
C67 H67 0.9300 ?
C68 C69 1.421(12) ?
C68 H68 0.9300 ?
C69 H69 0.9300 ?
C70 Cl6 1.494(9) ?
C70 Cl5 1.736(9) ?
C70 Pd1 8.927(9) ?
C70 H70A 0.9700 ?
C70 H70B 0.9700 ?
Cl1 Pd1 2.419(2) ?
Cl4 Pd2 2.412(2) ?
N1 Pd1 2.181(7) yes
N2 Pd2 2.124(7) yes
O1 H1C 0.92(14) ?
O2 H2C 0.96(14) ?
P1 Pd1 2.232(2) yes
P2 Pd2 2.247(2) yes

loop_
_geom_hbond_atom_site_label_D
_geom_hbond_atom_site_label_H
_geom_hbond_atom_site_label_A
_geom_hbond_site_symmetry_A
_geom_hbond_distance_DH
_geom_hbond_distance_HA
_geom_hbond_distance_DA
_geom_hbond_angle_DHA
O2 H2C Cl1 1_655 0.96(14) 2.60(13) 3.178(6) 119(9)
O1 H1C Cl4 . 0.92(14) 2.65(14) 3.382(6) 136(11)
